data_8000091
loop_
_publ_author_name
'Morita, Takaki'
'Nakashima, Satoru'
'Yamada, Koji'
'Inoue, Katsuya'

_publ_section_title
;
 Occurrence of the Spin-crossover Phenomenon of Assembled Complexes,
 Fe(NCX)2(bpa)2 (X = S, BH3; bpa = 1,2-Bis(4-pyridyl)ethane) by
 Enclathrating Organic Guest Molecule
;
_journal_issue 9
_journal_name_full 'Chemistry Letters'
_journal_page_first 1042
_journal_paper_doi 10.1246/cl.2006.1042
_journal_volume 35
_journal_year 2006
_chemical_formula_sum 'C38 H40 B2 Fe N6'
_chemical_formula_weight 658.23
_space_group_IT_number 2
_symmetry_space_group_name_Hall '-P 1'
_symmetry_space_group_name_H-M 'P -1'
_atom_sites_solution_hydrogens geom
_atom_sites_solution_primary direct
_atom_sites_solution_secondary difmap
_audit_creation_method SHELXL-97
_cell_angle_alpha 60.323(3)
_cell_angle_beta 89.990(4)
_cell_angle_gamma 90.004(4)
_cell_formula_units_Z 4
_cell_length_a 10.587(2)
_cell_length_b 20.026(4)
_cell_length_c 20.227(4)
_cell_measurement_temperature 273(2)
_cell_volume 3725.9(13)
_computing_structure_refinement 'SHELXL-97 (Sheldrick, 1997)'
_computing_structure_solution 'SHELXS-97 (Sheldrick, 1990)'
_diffrn_ambient_temperature 273(2)
_diffrn_measured_fraction_theta_full 0.992
_diffrn_measured_fraction_theta_max 0.992
_diffrn_radiation_monochromator graphite
_diffrn_radiation_source 'fine-focus sealed tube'
_diffrn_radiation_type MoK\a
_diffrn_radiation_wavelength 0.71073
_diffrn_reflns_av_R_equivalents 0.0218
_diffrn_reflns_av_sigmaI/netI 0.0243
_diffrn_reflns_limit_h_max 10
_diffrn_reflns_limit_h_min -10
_diffrn_reflns_limit_k_max 19
_diffrn_reflns_limit_k_min -19
_diffrn_reflns_limit_l_max 19
_diffrn_reflns_limit_l_min -14
_diffrn_reflns_number 12243
_diffrn_reflns_theta_full 20.04
_diffrn_reflns_theta_max 20.04
_diffrn_reflns_theta_min 1.16
_exptl_absorpt_coefficient_mu 0.438
_exptl_crystal_density_diffrn 1.173
_exptl_crystal_density_method 'not measured'
_exptl_crystal_F_000 1384
_refine_diff_density_max 0.370
_refine_diff_density_min -0.350
_refine_diff_density_rms 0.072
_refine_ls_extinction_method none
_refine_ls_goodness_of_fit_ref 2.282
_refine_ls_hydrogen_treatment mixed
_refine_ls_matrix_type full
_refine_ls_number_parameters 847
_refine_ls_number_reflns 6945
_refine_ls_number_restraints 0
_refine_ls_restrained_S_all 2.282
_refine_ls_R_factor_all 0.1090
_refine_ls_R_factor_gt 0.0749
_refine_ls_shift/su_max 0.051
_refine_ls_shift/su_mean 0.010
_refine_ls_structure_factor_coef Fsqd
_refine_ls_weighting_details 'calc w=1/[\s^2^(Fo^2^)+(0.1000P)^2^+0.0000P] where P=(Fo^2^+2Fc^2^)/3'
_refine_ls_weighting_scheme calc
_refine_ls_wR_factor_gt 0.3186
_refine_ls_wR_factor_ref 0.3428
_reflns_number_gt 3945
_reflns_number_total 6945
_reflns_threshold_expression >2sigma(I)
_cod_data_source_file 35-1042sup2.cif
_cod_data_source_block ncbh3b1
_cod_original_cell_volume 3726.1(13)
_cod_database_code 8000091

loop_
_symmetry_equiv_pos_as_xyz
'x, y, z'
'-x, -y, -z'

loop_
_atom_site_label
_atom_site_type_symbol
_atom_site_fract_x
_atom_site_fract_y
_atom_site_fract_z
_atom_site_U_iso_or_equiv
_atom_site_adp_type
_atom_site_occupancy
_atom_site_symmetry_multiplicity
_atom_site_calc_flag
_atom_site_refinement_flags
Fe3 Fe 0.23793(9) -0.25003(6) 0.00008(6) 0.0499(6) Uani 1 1 d .
Fe2 Fe 0.76321(9) -0.25005(6) -0.49995(6) 0.0490(6) Uani 1 1 d .
C86 C 0.5823(7) -0.4349(4) 0.0312(5) 0.043(2) Uani 1 1 d .
N25 N 0.2429(6) -0.3068(4) 0.1200(4) 0.062(2) Uani 1 1 d .
N22 N 1.0876(6) -0.1758(4) 0.0027(4) 0.0536(18) Uani 1 1 d .
C89 C 0.5835(7) -0.0643(4) -0.0312(4) 0.0406(19) Uani 1 1 d .
C68 C 0.4172(8) -0.4352(5) -0.4704(5) 0.057(2) Uani 1 1 d .
N18 N 0.9144(6) -0.1752(3) -0.4961(4) 0.0478(17) Uani 1 1 d .
C146 C 0.7888(7) -0.0332(5) 0.0121(5) 0.069(3) Uani 1 1 d .
H1 H 0.7506 -0.0594 0.0623 0.082 Uiso 1 1 calc R
H2 H 0.8311 0.0119 0.0074 0.082 Uiso 1 1 calc R
C70 C 1.1123(7) -0.0853(4) -0.4894(5) 0.045(2) Uani 1 1 d .
N11 N 0.1094(7) -0.4155(4) -0.5102(5) 0.072(2) Uani 1 1 d .
N12 N -0.0849(5) -0.3258(3) -0.5035(4) 0.0466(17) Uani 1 1 d .
C90 C 0.6863(7) -0.4939(4) 0.0448(4) 0.057(2) Uani 1 1 d .
H3 H 0.7224 -0.5107 0.0946 0.069 Uiso 1 1 calc R
H4 H 0.6468 -0.5383 0.0463 0.069 Uiso 1 1 calc R
C91 C 0.7911(7) -0.4683(5) -0.0113(5) 0.060(2) Uani 1 1 d .
H5 H 0.8329 -0.5141 -0.0053 0.071 Uiso 1 1 calc R
H6 H 0.7536 -0.4429 -0.0616 0.071 Uiso 1 1 calc R
N23 N 1.0868(6) -0.3250(4) -0.0025(4) 0.0549(18) Uani 1 1 d .
C93 C 0.6856(7) -0.0059(4) -0.0436(4) 0.056(2) Uani 1 1 d .
H7 H 0.7217 0.0123 -0.0937 0.067 Uiso 1 1 calc R
H8 H 0.6460 0.0377 -0.0435 0.067 Uiso 1 1 calc R
C71 C 1.2125(7) -0.0336(4) -0.4824(4) 0.058(2) Uani 1 1 d .
H9 H 1.2516 -0.0616 -0.4326 0.070 Uiso 1 1 calc R
H10 H 1.1708 0.0111 -0.4856 0.070 Uiso 1 1 calc R
C72 C 1.4146(7) -0.0636(5) -0.5289(5) 0.057(2) Uani 1 1 d .
N17 N 0.7600(6) -0.1928(4) -0.6212(4) 0.0587(19) Uani 1 1 d .
C20 C 0.2110(7) -0.4684(4) -0.5156(4) 0.053(2) Uani 1 1 d .
H11 H 0.2494 -0.4416 -0.5657 0.063 Uiso 1 1 calc R
H12 H 0.1698 -0.5139 -0.5106 0.063 Uiso 1 1 calc R
N15 N 0.6162(6) -0.3333(4) -0.4908(4) 0.0506(18) Uani 1 1 d .
C22 C 0.3167(7) -0.4937(4) -0.4549(4) 0.055(2) Uani 1 1 d .
H13 H 0.2780 -0.5076 -0.4063 0.066 Uiso 1 1 calc R
H14 H 0.3566 -0.5395 -0.4501 0.066 Uiso 1 1 calc R
C94 C 0.8881(7) -0.0849(5) 0.0107(5) 0.055(2) Uani 1 1 d .
C73 C 1.3173(7) -0.0060(4) -0.5439(4) 0.056(2) Uani 1 1 d .
H15 H 1.2785 0.0088 -0.5927 0.067 Uiso 1 1 calc R
H16 H 1.3571 0.0394 -0.5476 0.067 Uiso 1 1 calc R
N21 N 0.3832(6) -0.3309(4) 0.0078(4) 0.0546(18) Uani 1 1 d .
C74 C 1.5214(7) -0.0423(4) -0.5798(4) 0.050(2) Uani 1 1 d .
H17 H 1.5256 0.0068 -0.6220 0.060 Uiso 1 1 calc R
N24 N 0.2416(6) -0.1927(4) -0.1203(4) 0.061(2) Uani 1 1 d .
C97 C 0.4836(8) -0.4558(4) 0.0786(5) 0.062(2) Uani 1 1 d .
H18 H 0.4788 -0.5053 0.1201 0.075 Uiso 1 1 calc R
N19 N 1.6128(6) -0.1654(4) -0.5097(4) 0.0528(18) Uani 1 1 d .
C30 C 0.5232(7) -0.4558(4) -0.4229(4) 0.051(2) Uani 1 1 d .
H19 H 0.5290 -0.5059 -0.3826 0.061 Uiso 1 1 calc R
C31 C -0.0704(9) -0.3378(5) -0.5610(5) 0.067(2) Uani 1 1 d .
H20 H -0.1276 -0.3141 -0.6009 0.080 Uiso 1 1 calc R
N20 N 0.3872(6) -0.1679(4) -0.0082(4) 0.0585(19) Uani 1 1 d .
C100 C 0.8904(7) -0.4167(5) -0.0101(5) 0.056(2) Uani 1 1 d .
C101 C 0.4844(8) -0.0423(4) -0.0806(4) 0.058(2) Uani 1 1 d .
H21 H 0.4804 0.0068 -0.1226 0.070 Uiso 1 1 calc R
C36 C 0.7538(7) -0.3421(5) -0.3141(6) 0.062(2) Uani 1 1 d .
C102 C 0.5802(7) -0.1383(4) 0.0286(5) 0.063(2) Uani 1 1 d .
H22 H 0.6476 -0.1564 0.0625 0.076 Uiso 1 1 calc R
C38 C 0.9755(8) -0.1196(4) 0.0665(5) 0.059(2) Uani 1 1 d .
H23 H 0.9698 -0.1140 0.1094 0.071 Uiso 1 1 calc R
C39 C 0.4167(8) -0.3607(5) -0.5304(5) 0.069(3) Uani 1 1 d .
H24 H 0.3524 -0.3434 -0.5665 0.082 Uiso 1 1 calc R
C40 C 0.7525(8) -0.1585(5) -0.6863(6) 0.062(2) Uani 1 1 d .
C76 C 1.0230(8) -0.1196(4) -0.4321(5) 0.063(2) Uani 1 1 d .
H25 H 1.0278 -0.1140 -0.3892 0.076 Uiso 1 1 calc R
C103 C 0.9038(8) -0.4026(5) 0.0479(6) 0.078(3) Uani 1 1 d .
H26 H 0.8423 -0.4204 0.0857 0.094 Uiso 1 1 calc R
C77 C 1.4207(8) -0.1385(5) -0.4710(5) 0.064(2) Uani 1 1 d .
H27 H 1.3547 -0.1567 -0.4361 0.077 Uiso 1 1 calc R
C104 C 0.9014(8) -0.0953(5) -0.0485(5) 0.084(3) Uani 1 1 d .
H28 H 0.8461 -0.0724 -0.0895 0.101 Uiso 1 1 calc R
C105 C 0.9768(8) -0.3820(5) -0.0662(5) 0.064(2) Uani 1 1 d .
H29 H 0.9726 -0.3887 -0.1085 0.077 Uiso 1 1 calc R
C106 C 0.5838(7) -0.3620(5) -0.0298(5) 0.068(3) Uani 1 1 d .
H30 H 0.6497 -0.3451 -0.0648 0.082 Uiso 1 1 calc R
C107 C 0.3892(8) -0.0960(5) -0.0660(5) 0.056(2) Uani 1 1 d .
H31 H 0.3212 -0.0802 -0.0995 0.067 Uiso 1 1 calc R
C108 C 1.0710(8) -0.3369(5) -0.0618(5) 0.068(3) Uani 1 1 d .
H32 H 1.1271 -0.3132 -0.1023 0.081 Uiso 1 1 calc R
C78 C 1.6161(8) -0.0935(5) -0.5666(5) 0.061(2) Uani 1 1 d .
H33 H 1.6859 -0.0774 -0.5988 0.074 Uiso 1 1 calc R
C51 C 0.0201(9) -0.3814(5) -0.5675(5) 0.069(3) Uani 1 1 d .
H34 H 0.0226 -0.3884 -0.6096 0.083 Uiso 1 1 calc R
C109 C 1.0084(8) -0.1453(5) -0.0478(5) 0.069(3) Uani 1 1 d .
H35 H 1.0148 -0.1536 -0.0890 0.082 Uiso 1 1 calc R
N16 N 0.7583(6) -0.3066(4) -0.3791(4) 0.0591(19) Uani 1 1 d .
C54 C 0.6171(7) -0.4061(5) -0.4332(5) 0.060(2) Uani 1 1 d .
H36 H 0.6846 -0.4228 -0.3994 0.073 Uiso 1 1 calc R
C79 C 1.0076(8) -0.1464(5) -0.5478(5) 0.062(2) Uani 1 1 d .
H37 H 1.0079 -0.1599 -0.5856 0.075 Uiso 1 1 calc R
C110 C 0.3883(7) -0.4031(5) 0.0655(5) 0.059(2) Uani 1 1 d .
H38 H 0.3218 -0.4196 0.1000 0.071 Uiso 1 1 calc R
C57 C 0.0983(8) -0.3985(5) -0.4496(5) 0.067(3) Uani 1 1 d .
H39 H 0.1603 -0.4157 -0.4122 0.080 Uiso 1 1 calc R
C80 C 0.9276(8) -0.1619(5) -0.4391(5) 0.067(3) Uani 1 1 d .
H40 H 0.8676 -0.1828 -0.4005 0.081 Uiso 1 1 calc R
C111 C 0.4793(7) -0.3124(4) -0.0377(4) 0.056(2) Uani 1 1 d .
H41 H 0.4810 -0.2627 -0.0790 0.067 Uiso 1 1 calc R
C81 C 1.0998(9) -0.1002(5) -0.5498(5) 0.075(3) Uani 1 1 d .
H42 H 1.1552 -0.0780 -0.5908 0.091 Uiso 1 1 calc R
C61 C 1.0736(8) -0.1633(5) 0.0617(5) 0.070(3) Uani 1 1 d .
H43 H 1.1321 -0.1848 0.1011 0.084 Uiso 1 1 calc R
C112 C 0.4791(7) -0.1869(5) 0.0397(5) 0.064(3) Uani 1 1 d .
H44 H 0.4774 -0.2349 0.0834 0.077 Uiso 1 1 calc R
C82 C 1.5127(9) -0.1860(5) -0.4616(5) 0.076(3) Uani 1 1 d .
H45 H 1.5095 -0.2357 -0.4204 0.091 Uiso 1 1 calc R
C64 C 0.5134(9) -0.3128(4) -0.5356(5) 0.065(3) Uani 1 1 d .
H46 H 0.5072 -0.2615 -0.5734 0.078 Uiso 1 1 calc R
C65 C 0.0076(8) -0.3610(6) -0.4460(5) 0.081(3) Uani 1 1 d .
H47 H 0.0001 -0.3558 -0.4029 0.097 Uiso 1 1 calc R
C113 C 1.0085(8) -0.3613(5) 0.0536(5) 0.079(3) Uani 1 1 d .
H48 H 1.0213 -0.3604 0.0986 0.095 Uiso 1 1 calc R
C114 C 0.7612(16) -0.5379(10) 0.2544(7) 0.110(4) Uani 1 1 d .
C115 C 0.8720(15) -0.4259(11) 0.2508(7) 0.128(5) Uani 1 1 d .
H49 H 0.9486 -0.4516 0.2593 0.154 Uiso 1 1 calc R
C116 C 0.7591(15) -0.0404(10) -0.2453(6) 0.113(4) Uani 1 1 d .
C117 C 0.7556(14) -0.4609(10) 0.2446(6) 0.113(4) Uani 1 1 d .
C119 C 0.8769(16) 0.0755(13) -0.2489(7) 0.144(6) Uani 1 1 d .
H50 H 0.9543 0.0505 -0.2391 0.173 Uiso 1 1 calc R
C120 C 0.7650(15) 0.0375(10) -0.2544(7) 0.111(4) Uani 1 1 d .
B74 B 0.7481(14) -0.1108(9) -0.7725(7) 0.111(5) Uani 1 1 d .
C121 C 0.8731(15) -0.0746(11) -0.2510(7) 0.131(5) Uani 1 1 d .
H51 H 0.9505 -0.0497 -0.2592 0.157 Uiso 1 1 calc R
C123 C 0.6450(14) -0.4159(12) 0.2295(7) 0.141(6) Uani 1 1 d .
H52 H 0.5672 -0.4333 0.2229 0.169 Uiso 1 1 calc R
B75 B 0.7512(15) -0.3877(9) -0.2277(7) 0.116(5) Uani 1 1 d .
C125 C 0.6509(19) 0.0801(13) -0.2689(9) 0.154(6) Uani 1 1 d .
H53 H 0.5754 0.0584 -0.2727 0.185 Uiso 1 1 calc R
C126 C 0.8760(16) -0.5762(13) 0.2494(7) 0.144(6) Uani 1 1 d .
H54 H 0.9533 -0.5513 0.2413 0.173 Uiso 1 1 calc R
C127 C 0.867(3) -0.3555(14) 0.2439(9) 0.180(10) Uani 1 1 d .
H55 H 0.9410 -0.3362 0.2529 0.216 Uiso 1 1 calc R
C128 C 0.6490(18) -0.5811(13) 0.2672(8) 0.153(6) Uani 1 1 d .
H56 H 0.5724 -0.5587 0.2680 0.184 Uiso 1 1 calc R
C129 C 0.650(2) 0.1503(18) -0.2770(11) 0.205(11) Uani 1 1 d .
H57 H 0.5732 0.1764 -0.2872 0.246 Uiso 1 1 calc R
C130 C 0.871(3) 0.1505(16) -0.2581(11) 0.193(9) Uani 1 1 d .
H58 H 0.9445 0.1744 -0.2553 0.231 Uiso 1 1 calc R
C131 C 0.658(3) -0.3390(12) 0.2245(11) 0.214(14) Uani 1 1 d .
H59 H 0.5846 -0.3125 0.2215 0.257 Uiso 1 1 calc R
C132 C 0.760(4) 0.1868(12) -0.2709(11) 0.216(14) Uani 1 1 d .
H60 H 0.7555 0.2354 -0.2757 0.259 Uiso 1 1 calc R
C133 C 0.760(4) -0.6862(13) 0.2704(11) 0.203(13) Uani 1 1 d .
H61 H 0.7588 -0.7346 0.2746 0.243 Uiso 1 1 calc R
C134 C 0.872(3) -0.6476(16) 0.2562(12) 0.190(10) Uani 1 1 d .
H62 H 0.9460 -0.6700 0.2513 0.228 Uiso 1 1 calc R
C135 C 0.863(3) -0.1470(13) -0.2438(9) 0.184(9) Uani 1 1 d .
H63 H 0.9354 -0.1680 -0.2526 0.220 Uiso 1 1 calc R
C136 C 0.758(3) -0.3086(19) 0.2239(17) 0.259(19) Uani 1 1 d .
H64 H 0.7619 -0.2572 0.2111 0.311 Uiso 1 1 calc R
C137 C 0.757(3) -0.1886(17) -0.2248(14) 0.225(14) Uani 1 1 d .
H65 H 0.7585 -0.2400 -0.2122 0.271 Uiso 1 1 calc R
C138 C 0.649(2) -0.6547(17) 0.2785(11) 0.202(10) Uani 1 1 d .
H66 H 0.5742 -0.6831 0.2916 0.242 Uiso 1 1 calc R
C147 C 0.2490(8) -0.1580(5) -0.1850(6) 0.063(2) Uani 1 1 d .
C148 C 0.2468(8) -0.3424(5) 0.1845(6) 0.064(2) Uani 1 1 d .
B76 B 0.2635(17) -0.1075(9) -0.2762(7) 0.140(6) Uani 1 1 d .
B77 B 0.2572(18) -0.3917(9) 0.2758(6) 0.149(7) Uani 1 1 d .
C150 C 0.648(3) -0.1554(14) -0.2242(11) 0.195(10) Uani 1 1 d .
H67 H 0.5729 -0.1808 -0.2202 0.234 Uiso 1 1 calc R
C149 C 0.6457(14) -0.0823(11) -0.2297(7) 0.131(5) Uani 1 1 d .
H68 H 0.5705 -0.0623 -0.2231 0.157 Uiso 1 1 calc R

loop_
_atom_site_aniso_label
_atom_site_aniso_U_11
_atom_site_aniso_U_22
_atom_site_aniso_U_33
_atom_site_aniso_U_23
_atom_site_aniso_U_13
_atom_site_aniso_U_12
Fe3 0.0450(9) 0.0595(9) 0.0414(9) -0.0221(7) 0.0020(6) -0.0004(6)
Fe2 0.0407(9) 0.0561(9) 0.0395(9) -0.0155(7) 0.0040(6) -0.0019(6)
C86 0.035(5) 0.055(6) 0.050(5) -0.035(5) 0.004(4) -0.004(4)
N25 0.071(5) 0.068(5) 0.035(5) -0.017(4) 0.002(4) 0.008(4)
N22 0.059(5) 0.060(4) 0.047(5) -0.031(4) -0.011(4) 0.004(4)
C89 0.029(5) 0.049(5) 0.045(5) -0.023(5) 0.002(4) 0.001(4)
C68 0.053(6) 0.060(6) 0.053(6) -0.024(5) 0.007(5) 0.010(5)
N18 0.051(4) 0.049(4) 0.031(4) -0.011(3) 0.000(4) -0.002(3)
C146 0.054(6) 0.074(6) 0.115(8) -0.075(6) 0.024(6) -0.012(5)
C70 0.035(5) 0.045(5) 0.048(5) -0.017(4) 0.004(4) -0.003(4)
N11 0.064(5) 0.067(5) 0.077(6) -0.030(5) 0.004(5) 0.001(4)
N12 0.028(4) 0.064(4) 0.036(4) -0.017(4) 0.008(3) -0.003(3)
C90 0.058(6) 0.046(5) 0.053(5) -0.013(4) -0.004(4) -0.020(4)
C91 0.045(5) 0.076(6) 0.089(7) -0.065(5) -0.017(5) 0.002(5)
N23 0.038(4) 0.076(5) 0.059(5) -0.040(4) 0.010(4) -0.001(3)
C93 0.039(5) 0.057(5) 0.059(5) -0.019(4) 0.001(4) 0.020(4)
C71 0.059(6) 0.049(5) 0.051(5) -0.012(4) 0.004(4) 0.005(4)
C72 0.045(6) 0.050(6) 0.057(6) -0.012(5) -0.004(5) -0.009(4)
N17 0.057(5) 0.067(5) 0.042(5) -0.019(4) -0.003(4) 0.005(4)
C20 0.052(5) 0.054(5) 0.036(5) -0.011(4) 0.001(4) 0.001(4)
N15 0.045(4) 0.046(5) 0.041(4) -0.006(4) -0.007(3) -0.002(3)
C22 0.056(5) 0.054(5) 0.064(6) -0.036(5) 0.007(5) -0.010(4)
C94 0.038(5) 0.072(6) 0.066(6) -0.044(5) 0.017(5) -0.019(5)
C73 0.045(5) 0.062(5) 0.069(6) -0.039(5) 0.010(4) 0.002(4)
N21 0.055(5) 0.050(5) 0.051(4) -0.020(4) 0.010(4) 0.001(3)
C74 0.043(5) 0.050(5) 0.042(5) -0.010(4) 0.026(4) -0.015(4)
N24 0.066(5) 0.073(5) 0.039(5) -0.025(4) 0.008(4) -0.011(4)
C97 0.080(7) 0.048(5) 0.064(6) -0.031(5) -0.024(6) 0.006(5)
N19 0.043(4) 0.056(5) 0.045(4) -0.013(4) 0.001(3) -0.010(3)
C30 0.047(5) 0.042(5) 0.065(6) -0.027(4) -0.016(5) 0.014(5)
C31 0.080(7) 0.070(6) 0.048(6) -0.027(5) -0.003(5) 0.007(5)
N20 0.045(5) 0.067(5) 0.062(5) -0.031(5) 0.003(4) 0.008(4)
C100 0.041(5) 0.075(6) 0.069(6) -0.047(6) -0.005(5) 0.012(5)
C101 0.058(6) 0.057(6) 0.045(5) -0.014(4) 0.016(5) -0.003(5)
C36 0.051(6) 0.064(6) 0.067(7) -0.030(6) 0.006(5) -0.019(4)
C102 0.036(5) 0.047(6) 0.077(7) -0.007(5) -0.009(4) 0.004(4)
C38 0.069(6) 0.056(5) 0.055(6) -0.029(5) 0.001(5) 0.006(5)
C39 0.056(6) 0.096(8) 0.045(6) -0.029(6) -0.010(4) 0.002(6)
C40 0.055(6) 0.063(6) 0.058(7) -0.022(6) 0.000(5) 0.009(4)
C76 0.077(7) 0.065(6) 0.059(6) -0.039(5) 0.003(5) -0.003(5)
C103 0.055(6) 0.109(8) 0.086(8) -0.060(7) 0.016(5) -0.016(6)
C77 0.040(6) 0.085(7) 0.064(6) -0.034(6) 0.006(4) -0.007(5)
C104 0.074(7) 0.117(8) 0.068(7) -0.050(6) -0.015(5) 0.042(6)
C105 0.060(6) 0.083(6) 0.052(6) -0.037(5) 0.004(5) -0.010(5)
C106 0.048(6) 0.052(6) 0.064(6) 0.003(5) 0.023(4) 0.003(4)
C107 0.064(6) 0.055(6) 0.046(5) -0.023(5) -0.010(4) 0.004(5)
C108 0.081(7) 0.067(6) 0.051(6) -0.026(5) 0.015(5) -0.025(5)
C78 0.057(6) 0.054(6) 0.056(6) -0.014(5) 0.012(4) -0.032(5)
C51 0.067(6) 0.099(7) 0.050(6) -0.044(6) -0.012(5) 0.013(6)
C109 0.078(7) 0.092(7) 0.048(6) -0.043(5) -0.018(5) 0.044(6)
N16 0.056(5) 0.063(5) 0.044(5) -0.016(4) 0.006(4) -0.007(4)
C54 0.045(6) 0.065(6) 0.069(7) -0.031(6) -0.008(4) 0.021(5)
C79 0.060(6) 0.083(6) 0.056(6) -0.043(5) 0.006(5) -0.010(5)
C110 0.052(6) 0.079(7) 0.063(6) -0.047(6) 0.014(4) 0.003(5)
C57 0.062(7) 0.106(7) 0.046(6) -0.047(6) -0.015(5) 0.022(5)
C80 0.059(6) 0.080(7) 0.057(6) -0.029(5) 0.019(5) -0.007(5)
C111 0.050(5) 0.035(5) 0.060(6) -0.006(4) 0.034(5) -0.004(4)
C81 0.076(7) 0.107(8) 0.042(6) -0.036(6) 0.024(5) -0.038(6)
C61 0.055(6) 0.078(6) 0.067(7) -0.028(5) -0.025(5) 0.028(5)
C112 0.036(5) 0.079(6) 0.041(5) -0.001(5) -0.016(5) 0.006(5)
C82 0.063(7) 0.080(7) 0.052(6) -0.008(5) -0.007(5) 0.010(6)
C64 0.074(7) 0.036(5) 0.072(7) -0.017(5) 0.004(6) -0.009(5)
C65 0.055(6) 0.135(9) 0.066(7) -0.059(7) -0.011(6) 0.029(6)
C113 0.068(6) 0.122(8) 0.055(6) -0.049(6) 0.013(6) -0.042(6)
C114 0.099(11) 0.147(13) 0.069(8) -0.042(9) 0.017(7) -0.014(12)
C115 0.123(12) 0.188(16) 0.076(9) -0.067(11) 0.016(8) -0.022(11)
C116 0.103(11) 0.170(14) 0.048(7) -0.042(9) -0.009(7) 0.015(12)
C117 0.093(10) 0.176(14) 0.047(7) -0.038(9) 0.004(7) -0.025(12)
C119 0.116(13) 0.201(19) 0.077(9) -0.040(11) 0.005(8) -0.023(13)
C120 0.087(10) 0.169(14) 0.064(7) -0.047(9) -0.009(7) 0.022(12)
B74 0.130(12) 0.132(12) 0.056(8) -0.035(8) -0.002(8) 0.031(9)
C121 0.116(12) 0.196(17) 0.086(9) -0.075(11) -0.002(8) 0.019(11)
C123 0.096(11) 0.24(2) 0.081(9) -0.074(11) -0.030(8) 0.025(12)
B75 0.149(13) 0.138(12) 0.043(8) -0.031(8) 0.007(8) -0.033(10)
C125 0.154(18) 0.177(17) 0.102(11) -0.047(13) 0.007(10) 0.002(15)
C126 0.130(14) 0.206(19) 0.072(9) -0.051(12) -0.015(8) 0.027(13)
C127 0.29(3) 0.17(2) 0.074(11) -0.053(14) -0.002(13) -0.048(18)
C128 0.153(17) 0.175(16) 0.081(10) -0.024(12) 0.009(9) -0.011(15)
C129 0.23(3) 0.27(3) 0.122(15) -0.10(2) -0.088(16) 0.07(2)
C130 0.26(3) 0.160(19) 0.115(14) -0.033(16) 0.012(16) -0.054(19)
C131 0.39(4) 0.121(18) 0.096(12) -0.026(13) 0.06(2) 0.05(2)
C132 0.40(5) 0.141(17) 0.107(13) -0.066(13) -0.07(2) 0.09(2)
C133 0.36(5) 0.134(16) 0.102(13) -0.053(12) 0.03(2) -0.02(2)
C134 0.24(3) 0.19(2) 0.134(16) -0.069(19) 0.005(16) 0.061(19)
C135 0.31(3) 0.165(19) 0.062(10) -0.047(12) -0.011(13) 0.061(18)
C136 0.37(5) 0.17(3) 0.16(2) -0.03(2) 0.04(3) -0.10(3)
C137 0.30(4) 0.14(2) 0.16(2) -0.025(16) 0.05(2) -0.02(2)
C138 0.22(3) 0.21(3) 0.126(15) -0.044(18) 0.081(16) -0.06(2)
C147 0.056(6) 0.071(6) 0.068(7) -0.039(6) 0.006(5) -0.011(5)
C148 0.054(6) 0.067(6) 0.079(8) -0.043(6) 0.002(5) 0.014(5)
B76 0.213(18) 0.119(12) 0.034(7) 0.002(8) 0.020(9) -0.018(11)
B77 0.235(19) 0.131(12) 0.019(7) 0.010(7) -0.022(9) -0.013(12)
C150 0.31(3) 0.16(2) 0.098(12) -0.053(14) -0.012(18) -0.05(2)
C149 0.098(11) 0.204(17) 0.095(10) -0.078(11) 0.028(8) -0.030(11)

loop_
_atom_type_symbol
_atom_type_description
_atom_type_scat_dispersion_real
_atom_type_scat_dispersion_imag
_atom_type_scat_source
C C 0.0033 0.0016 'International Tables Vol C Tables 4.2.6.8 and 6.1.1.4'
H H 0.0000 0.0000 'International Tables Vol C Tables 4.2.6.8 and 6.1.1.4'
B B 0.0013 0.0007 'International Tables Vol C Tables 4.2.6.8 and 6.1.1.4'
N N 0.0061 0.0033 'International Tables Vol C Tables 4.2.6.8 and 6.1.1.4'
Fe Fe 0.3463 0.8444 'International Tables Vol C Tables 4.2.6.8 and 6.1.1.4'

loop_
_geom_angle_atom_site_label_1
_geom_angle_atom_site_label_2
_geom_angle_atom_site_label_3
_geom_angle
_geom_angle_site_symmetry_1
_geom_angle_site_symmetry_3
N25 Fe3 N24 177.5(2) . .
N25 Fe3 N21 86.6(2) . .
N24 Fe3 N21 91.7(3) . .
N25 Fe3 N22 88.6(3) . 1_455
N24 Fe3 N22 93.0(3) . 1_455
N21 Fe3 N22 175.0(3) . 1_455
N25 Fe3 N23 93.4(3) . 1_455
N24 Fe3 N23 88.5(3) . 1_455
N21 Fe3 N23 91.3(2) . 1_455
N22 Fe3 N23 87.3(2) 1_455 1_455
N25 Fe3 N20 91.5(3) . .
N24 Fe3 N20 86.6(3) . .
N21 Fe3 N20 90.0(2) . .
N22 Fe3 N20 91.8(2) 1_455 .
N23 Fe3 N20 175.0(3) 1_455 .
N16 Fe2 N17 177.6(2) . .
N16 Fe2 N18 87.8(2) . .
N17 Fe2 N18 93.7(2) . .
N16 Fe2 N15 86.4(2) . .
N17 Fe2 N15 92.2(2) . .
N18 Fe2 N15 173.9(2) . .
N16 Fe2 N12 94.0(2) . 1_655
N17 Fe2 N12 87.8(2) . 1_655
N18 Fe2 N12 87.9(2) . 1_655
N15 Fe2 N12 90.7(2) . 1_655
N16 Fe2 N19 91.9(2) . 1_455
N17 Fe2 N19 86.3(2) . 1_455
N18 Fe2 N19 91.2(2) . 1_455
N15 Fe2 N19 90.8(2) . 1_455
N12 Fe2 N19 174.0(2) 1_655 1_455
C97 C86 C106 118.2(7) . .
C97 C86 C90 119.4(7) . .
C106 C86 C90 122.4(7) . .
C148 N25 Fe3 174.8(7) . .
C109 N22 C61 115.5(7) . .
C109 N22 Fe3 122.6(6) . 1_655
C61 N22 Fe3 121.9(6) . 1_655
C101 C89 C102 116.2(7) . .
C101 C89 C93 119.0(7) . .
C102 C89 C93 124.8(7) . .
C39 C68 C30 115.5(8) . .
C39 C68 C22 125.1(8) . .
C30 C68 C22 119.4(8) . .
C80 N18 C79 114.1(7) . .
C80 N18 Fe2 122.8(6) . .
C79 N18 Fe2 122.7(6) . .
C93 C146 C94 120.7(7) . .
C76 C70 C81 115.8(7) . .
C76 C70 C71 118.1(7) . .
C81 C70 C71 126.1(7) . .
C51 N11 C57 115.6(7) . .
C51 N11 C20 119.1(7) . .
C57 N11 C20 125.3(7) . .
C31 N12 C65 114.5(7) . .
C31 N12 Fe2 122.6(6) . 1_455
C65 N12 Fe2 122.8(6) . 1_455
C91 C90 C86 117.1(6) . .
C100 C91 C90 119.8(7) . .
C113 N23 C108 115.5(7) . .
C113 N23 Fe3 122.3(6) . 1_655
C108 N23 Fe3 122.2(5) . 1_655
C146 C93 C89 116.1(7) . .
C70 C71 C73 114.1(6) . .
C77 C72 C74 112.6(7) . .
C77 C72 C73 128.8(8) . .
C74 C72 C73 118.6(7) . .
C40 N17 Fe2 175.3(7) . .
N11 C20 C22 114.3(6) . .
C54 N15 C64 115.5(7) . .
C54 N15 Fe2 121.0(6) . .
C64 N15 Fe2 123.0(5) . .
C68 C22 C20 115.6(7) . .
C104 C94 C38 115.9(8) . .
C104 C94 C146 121.2(9) . .
C38 C94 C146 122.8(8) . .
C72 C73 C71 114.0(6) . .
C111 N21 C110 113.1(6) . .
C111 N21 Fe3 124.1(5) . .
C110 N21 Fe3 122.4(5) . .
C78 C74 C72 120.6(7) . .
C147 N24 Fe3 175.1(7) . .
C86 C97 C110 119.4(8) . .
C78 N19 C82 117.3(7) . .
C78 N19 Fe2 120.1(6) . 1_655
C82 N19 Fe2 122.5(6) . 1_655
C54 C30 C68 122.7(8) . .
N12 C31 C51 125.8(8) . .
C112 N20 C107 115.8(7) . .
C112 N20 Fe3 123.2(6) . .
C107 N20 Fe3 121.0(6) . .
C103 C100 C105 114.8(8) . .
C103 C100 C91 122.6(8) . .
C105 C100 C91 122.6(8) . .
C89 C101 C107 117.8(7) . .
N16 C36 B75 178.3(10) . .
C89 C102 C112 121.8(7) . .
C94 C38 C61 122.2(8) . .
C64 C39 C68 118.3(8) . .
N17 C40 B74 177.2(11) . .
C80 C76 C70 119.4(8) . .
C100 C103 C113 122.4(8) . .
C82 C77 C72 124.6(8) . .
C94 C104 C109 118.3(8) . .
C100 C105 C108 121.1(8) . .
C86 C106 C111 117.4(7) . .
N20 C107 C101 125.6(8) . .
N23 C108 C105 124.0(8) . .
N19 C78 C74 122.6(7) . .
C31 C51 N11 118.6(8) . .
N22 C109 C104 125.2(8) . .
C36 N16 Fe2 174.9(7) . .
N15 C54 C30 122.0(7) . .
C81 C79 N18 125.9(8) . .
N21 C110 C97 126.1(7) . .
C65 C57 N11 121.4(8) . .
N18 C80 C76 125.1(8) . .
N21 C111 C106 125.7(7) . .
C79 C81 C70 119.2(7) . .
N22 C61 C38 123.0(8) . .
N20 C112 C102 122.5(8) . .
C77 C82 N19 122.3(8) . .
N15 C64 C39 125.7(8) . .
C57 C65 N12 123.8(8) . .
N23 C113 C103 121.6(8) . .
C128 C114 C117 120.0(17) . .
C128 C114 C126 114.6(15) . .
C117 C114 C126 125.4(17) . .
C127 C115 C117 118.9(19) . .
C149 C116 C121 118.9(16) . .
C149 C116 C120 122.7(15) . .
C121 C116 C120 118.4(16) . .
C123 C117 C115 115.9(15) . .
C123 C117 C114 125.6(15) . .
C115 C117 C114 118.5(16) . .
C130 C119 C120 121.2(18) . .
C125 C120 C119 115.3(16) . .
C125 C120 C116 118.5(17) . .
C119 C120 C116 126.2(16) . .
C135 C121 C116 116.7(18) . .
C117 C123 C131 117.4(17) . .
C129 C125 C120 121(2) . .
C134 C126 C114 121.7(19) . .
C115 C127 C136 125(3) . .
C138 C128 C114 123(2) . .
C125 C129 C132 123(3) . .
C132 C130 C119 120(3) . .
C136 C131 C123 125(3) . .
C130 C132 C129 119(3) . .
C134 C133 C138 121(3) . .
C133 C134 C126 120(3) . .
C137 C135 C121 124(3) . .
C131 C136 C127 116(4) . .
C150 C137 C135 119(3) . .
C128 C138 C133 119(3) . .
N24 C147 B76 178.2(11) . .
N25 C148 B77 178.0(11) . .
C137 C150 C149 121(3) . .
C116 C149 C150 118.6(18) . .

loop_
_geom_bond_atom_site_label_1
_geom_bond_atom_site_label_2
_geom_bond_distance
_geom_bond_site_symmetry_2
Fe3 N25 2.110(7) .
Fe3 N24 2.117(7) .
Fe3 N21 2.182(6) .
Fe3 N22 2.197(6) 1_455
Fe3 N23 2.212(6) 1_455
Fe3 N20 2.226(7) .
Fe2 N16 2.125(7) .
Fe2 N17 2.133(7) .
Fe2 N18 2.220(6) .
Fe2 N15 2.221(6) .
Fe2 N12 2.237(6) 1_655
Fe2 N19 2.263(6) 1_455
C86 C97 1.339(10) .
C86 C106 1.366(10) .
C86 C90 1.537(10) .
N25 C148 1.137(11) .
N22 C109 1.227(9) .
N22 C61 1.342(10) .
N22 Fe3 2.197(6) 1_655
C89 C101 1.363(10) .
C89 C102 1.373(10) .
C89 C93 1.518(10) .
C68 C39 1.380(11) .
C68 C30 1.400(10) .
C68 C22 1.495(10) .
N18 C80 1.314(10) .
N18 C79 1.342(9) .
C146 C93 1.467(11) .
C146 C94 1.486(10) .
C70 C76 1.386(10) .
C70 C81 1.398(10) .
C70 C71 1.538(10) .
N11 C51 1.386(10) .
N11 C57 1.432(10) .
N11 C20 1.550(9) .
N12 C31 1.307(9) .
N12 C65 1.413(10) .
N12 Fe2 2.237(6) 1_455
C90 C91 1.485(10) .
C91 C100 1.483(10) .
N23 C113 1.298(9) .
N23 C108 1.343(10) .
N23 Fe3 2.212(6) 1_655
C71 C73 1.550(9) .
C72 C77 1.372(10) .
C72 C74 1.445(10) .
C72 C73 1.463(10) .
N17 C40 1.146(10) .
C20 C22 1.551(10) .
N15 C54 1.342(9) .
N15 C64 1.343(10) .
C94 C104 1.320(11) .
C94 C38 1.355(11) .
N21 C111 1.297(8) .
N21 C110 1.336(10) .
C74 C78 1.362(10) .
N24 C147 1.140(10) .
C97 C110 1.387(10) .
N19 C78 1.326(9) .
N19 C82 1.357(10) .
N19 Fe2 2.263(6) 1_655
C30 C54 1.348(10) .
C31 C51 1.346(11) .
N20 C112 1.291(9) .
N20 C107 1.333(9) .
C100 C103 1.343(11) .
C100 C105 1.352(10) .
C101 C107 1.394(10) .
C36 N16 1.146(10) .
C36 B75 1.518(16) .
C102 C112 1.388(10) .
C38 C61 1.393(10) .
C39 C64 1.372(11) .
C40 B74 1.519(16) .
C76 C80 1.370(11) .
C103 C113 1.421(11) .
C77 C82 1.309(11) .
C104 C109 1.507(11) .
C105 C108 1.378(10) .
C106 C111 1.443(10) .
C79 C81 1.332(11) .
C57 C65 1.243(10) .
C114 C128 1.42(2) .
C114 C117 1.46(2) .
C114 C126 1.467(19) .
C115 C127 1.35(2) .
C115 C117 1.454(18) .
C116 C149 1.408(18) .
C116 C121 1.422(17) .
C116 C120 1.48(2) .
C117 C123 1.415(18) .
C119 C130 1.42(2) .
C119 C120 1.442(19) .
C120 C125 1.42(2) .
C121 C135 1.39(2) .
C123 C131 1.50(2) .
C125 C129 1.33(2) .
C126 C134 1.37(2) .
C127 C136 1.42(4) .
C128 C138 1.38(2) .
C129 C132 1.42(3) .
C130 C132 1.34(3) .
C131 C136 1.21(4) .
C133 C134 1.37(3) .
C133 C138 1.39(3) .
C135 C137 1.34(3) .
C137 C150 1.33(3) .
C147 B76 1.613(16) .
C148 B77 1.609(16) .
C150 C149 1.41(2) .

loop_
_geom_torsion_atom_site_label_1
_geom_torsion_atom_site_label_2
_geom_torsion_atom_site_label_3
_geom_torsion_atom_site_label_4
_geom_torsion
_geom_torsion_site_symmetry_1
N24 Fe3 N25 C148 -87(10) .
N21 Fe3 N25 C148 -38(8) .
N22 Fe3 N25 C148 141(8) 1_455
N23 Fe3 N25 C148 53(8) 1_455
N20 Fe3 N25 C148 -128(8) .
N16 Fe2 N18 C80 -24.9(6) .
N17 Fe2 N18 C80 153.3(6) .
N15 Fe2 N18 C80 -42(2) .
N12 Fe2 N18 C80 -119.0(6) 1_655
N19 Fe2 N18 C80 67.0(6) 1_455
N16 Fe2 N18 C79 147.9(6) .
N17 Fe2 N18 C79 -33.9(6) .
N15 Fe2 N18 C79 131(2) .
N12 Fe2 N18 C79 53.8(6) 1_655
N19 Fe2 N18 C79 -120.2(6) 1_455
C97 C86 C90 C91 177.8(7) .
C106 C86 C90 C91 0.6(11) .
C86 C90 C91 C100 75.3(10) .
C94 C146 C93 C89 74.7(10) .
C101 C89 C93 C146 179.4(7) .
C102 C89 C93 C146 2.0(11) .
C76 C70 C71 C73 173.0(7) .
C81 C70 C71 C73 -8.7(11) .
N16 Fe2 N17 C40 44(13) .
N18 Fe2 N17 C40 -86(9) .
N15 Fe2 N17 C40 95(9) .
N12 Fe2 N17 C40 -174(9) 1_655
N19 Fe2 N17 C40 5(9) 1_455
C51 N11 C20 C22 171.6(7) .
C57 N11 C20 C22 -8.8(10) .
N16 Fe2 N15 C54 -35.4(6) .
N17 Fe2 N15 C54 146.4(6) .
N18 Fe2 N15 C54 -18(2) .
N12 Fe2 N15 C54 58.6(6) 1_655
N19 Fe2 N15 C54 -127.3(6) 1_455
N16 Fe2 N15 C64 135.9(6) .
N17 Fe2 N15 C64 -42.3(6) .
N18 Fe2 N15 C64 153.0(19) .
N12 Fe2 N15 C64 -130.1(6) 1_655
N19 Fe2 N15 C64 44.0(7) 1_455
C39 C68 C22 C20 5.0(11) .
C30 C68 C22 C20 -173.3(7) .
N11 C20 C22 C68 -78.7(8) .
C93 C146 C94 C104 13.7(12) .
C93 C146 C94 C38 -171.1(7) .
C77 C72 C73 C71 4.1(12) .
C74 C72 C73 C71 -175.9(7) .
C70 C71 C73 C72 -79.0(8) .
N25 Fe3 N21 C111 -139.8(7) .
N24 Fe3 N21 C111 38.3(7) .
N22 Fe3 N21 C111 -159(2) 1_455
N23 Fe3 N21 C111 126.8(7) 1_455
N20 Fe3 N21 C111 -48.3(7) .
N25 Fe3 N21 C110 32.9(6) .
N24 Fe3 N21 C110 -149.0(6) .
N22 Fe3 N21 C110 13(3) 1_455
N23 Fe3 N21 C110 -60.4(6) 1_455
N20 Fe3 N21 C110 124.4(6) .
C77 C72 C74 C78 -2.0(11) .
C73 C72 C74 C78 178.0(7) .
N25 Fe3 N24 C147 -50(12) .
N21 Fe3 N24 C147 -99(9) .
N22 Fe3 N24 C147 83(9) 1_455
N23 Fe3 N24 C147 170(9) 1_455
N20 Fe3 N24 C147 -9(9) .
C106 C86 C97 C110 -1.3(11) .
C90 C86 C97 C110 -178.6(6) .
C39 C68 C30 C54 1.9(12) .
C22 C68 C30 C54 -179.7(7) .
C65 N12 C31 C51 2.2(12) .
Fe2 N12 C31 C51 178.7(6) 1_455
N25 Fe3 N20 C112 34.7(7) .
N24 Fe3 N20 C112 -143.6(7) .
N21 Fe3 N20 C112 -51.9(7) .
N22 Fe3 N20 C112 123.4(7) 1_455
N23 Fe3 N20 C112 -157(2) 1_455
N25 Fe3 N20 C107 -148.2(6) .
N24 Fe3 N20 C107 33.4(6) .
N21 Fe3 N20 C107 125.2(6) .
N22 Fe3 N20 C107 -59.5(6) 1_455
N23 Fe3 N20 C107 20(3) 1_455
C90 C91 C100 C103 12.5(12) .
C90 C91 C100 C105 -169.5(8) .
C102 C89 C101 C107 0.4(11) .
C93 C89 C101 C107 -177.2(6) .
C101 C89 C102 C112 -2.6(12) .
C93 C89 C102 C112 174.9(7) .
C104 C94 C38 C61 0.3(12) .
C146 C94 C38 C61 -175.2(7) .
C30 C68 C39 C64 -4.1(11) .
C22 C68 C39 C64 177.6(7) .
Fe2 N17 C40 B74 93(22) .
C81 C70 C76 C80 -2.7(11) .
C71 C70 C76 C80 175.7(7) .
C105 C100 C103 C113 -6.5(13) .
C91 C100 C103 C113 171.6(8) .
C74 C72 C77 C82 0.7(13) .
C73 C72 C77 C82 -179.3(9) .
C38 C94 C104 C109 1.3(13) .
C146 C94 C104 C109 176.9(7) .
C103 C100 C105 C108 0.8(12) .
C91 C100 C105 C108 -177.3(7) .
C97 C86 C106 C111 1.1(12) .
C90 C86 C106 C111 178.4(7) .
C112 N20 C107 C101 3.7(11) .
Fe3 N20 C107 C101 -173.5(6) .
C89 C101 C107 N20 -1.1(12) .
C113 N23 C108 C105 2.1(12) .
Fe3 N23 C108 C105 -178.8(6) 1_655
C100 C105 C108 N23 1.5(13) .
C82 N19 C78 C74 -3.2(11) .
Fe2 N19 C78 C74 173.1(6) 1_655
C72 C74 C78 N19 3.4(12) .
N12 C31 C51 N11 -2.1(13) .
C57 N11 C51 C31 -2.0(12) .
C20 N11 C51 C31 177.7(7) .
C61 N22 C109 C104 1.1(13) .
Fe3 N22 C109 C104 178.5(6) 1_655
C94 C104 C109 N22 -2.2(15) .
B75 C36 N16 Fe2 139(36) .
N17 Fe2 N16 C36 85(10) .
N18 Fe2 N16 C36 -144(8) .
N15 Fe2 N16 C36 34(8) .
N12 Fe2 N16 C36 -57(8) 1_655
N19 Fe2 N16 C36 124(8) 1_455
C64 N15 C54 C30 2.4(11) .
Fe2 N15 C54 C30 174.3(5) .
C68 C30 C54 N15 -1.1(12) .
C80 N18 C79 C81 -7.9(12) .
Fe2 N18 C79 C81 178.7(7) .
C111 N21 C110 C97 0.0(11) .
Fe3 N21 C110 C97 -173.5(6) .
C86 C97 C110 N21 0.7(12) .
C51 N11 C57 C65 6.1(13) .
C20 N11 C57 C65 -173.5(8) .
C79 N18 C80 C76 3.0(12) .
Fe2 N18 C80 C76 176.3(6) .
C70 C76 C80 N18 2.1(13) .
C110 N21 C111 C106 -0.1(12) .
Fe3 N21 C111 C106 173.3(6) .
C86 C106 C111 N21 -0.5(13) .
N18 C79 C81 C70 7.4(14) .
C76 C70 C81 C79 -1.5(12) .
C71 C70 C81 C79 -179.9(8) .
C109 N22 C61 C38 0.7(12) .
Fe3 N22 C61 C38 -176.7(6) 1_655
C94 C38 C61 N22 -1.5(13) .
C107 N20 C112 C102 -5.8(12) .
Fe3 N20 C112 C102 171.4(6) .
C89 C102 C112 N20 5.6(13) .
C72 C77 C82 N19 -0.7(15) .
C78 N19 C82 C77 1.8(12) .
Fe2 N19 C82 C77 -174.4(7) 1_655
C54 N15 C64 C39 -5.1(12) .
Fe2 N15 C64 C39 -176.8(6) .
C68 C39 C64 N15 6.1(13) .
N11 C57 C65 N12 -6.4(15) .
C31 N12 C65 C57 2.2(13) .
Fe2 N12 C65 C57 -174.3(8) 1_455
C108 N23 C113 C103 -7.8(13) .
Fe3 N23 C113 C103 173.1(7) 1_655
C100 C103 C113 N23 10.7(15) .
C127 C115 C117 C123 1.7(18) .
C127 C115 C117 C114 -178.2(13) .
C128 C114 C117 C123 -15(2) .
C126 C114 C117 C123 162.4(11) .
C128 C114 C117 C115 164.7(11) .
C126 C114 C117 C115 -17.7(19) .
C130 C119 C120 C125 -1(2) .
C130 C119 C120 C116 -179.4(14) .
C149 C116 C120 C125 -18(2) .
C121 C116 C120 C125 163.6(11) .
C149 C116 C120 C119 161.2(11) .
C121 C116 C120 C119 -17.5(19) .
C149 C116 C121 C135 2.6(18) .
C120 C116 C121 C135 -178.6(12) .
C115 C117 C123 C131 -2.3(17) .
C114 C117 C123 C131 177.6(13) .
C119 C120 C125 C129 0(2) .
C116 C120 C125 C129 179.4(17) .
C128 C114 C126 C134 0(2) .
C117 C114 C126 C134 -177.3(16) .
C117 C115 C127 C136 -6(3) .
C117 C114 C128 C138 -178.5(16) .
C126 C114 C128 C138 4(2) .
C120 C125 C129 C132 -1(3) .
C120 C119 C130 C132 1(3) .
C117 C123 C131 C136 9(4) .
C119 C130 C132 C129 -2(3) .
C125 C129 C132 C130 2(4) .
C138 C133 C134 C126 0(4) .
C114 C126 C134 C133 -2(3) .
C116 C121 C135 C137 -7(3) .
C123 C131 C136 C127 -12(5) .
C115 C127 C136 C131 12(5) .
C121 C135 C137 C150 11(4) .
C114 C128 C138 C133 -6(3) .
C134 C133 C138 C128 4(4) .
Fe3 N24 C147 B76 19(42) .
Fe3 N25 C148 B77 104(32) .
C135 C137 C150 C149 -11(4) .
C121 C116 C149 C150 -3(2) .
C120 C116 C149 C150 178.0(14) .
C137 C150 C149 C116 8(3) .
